data_1526856
loop_
_publ_author_name
'Troyanov, S.I.'
'Tikhomirov, G.A.'
'Morozov, I.V.'
'Znamenkov, K.O.'

_publ_section_title
;
 Crystal structure of beryllium nitrate complexes (N O)2 (Be (N O3)4) and
 Be O (N O3)6
;
_journal_name_full 'Zhurnal Neorganicheskoi Khimii'
_journal_page_first 1941
_journal_page_last 1948
_journal_volume 45
_journal_year 2000
_chemical_formula_sum 'Be N6 O14'
_chemical_name_systematic '(N O)2 (Be (N O3)4)'
_space_group_IT_number 43
_symmetry_space_group_name_Hall 'F 2 -2d'
_symmetry_space_group_name_H-M 'F d d 2'
_cell_angle_alpha 90
_cell_angle_beta 90
_cell_angle_gamma 90
_cell_formula_units_Z 8
_cell_length_a 13.471
_cell_length_b 23.91
_cell_length_c 6.229
_cell_volume 2006.309
_citation_journal_id_ASTM ZNOKAQ
_cod_data_source_file Troyanov_ZNOKAQ_2000_842.cif
_cod_data_source_block Be1N6O14
_cod_original_formula_sum 'Be1 N6 O14'
_cod_database_code 1526856

loop_
_symmetry_equiv_pos_as_xyz
x,y,z
-x,-y,z
-x+1/4,y+1/4,z+1/4
x+3/4,-y+3/4,z+1/4
x,y+1/2,z+1/2
-x,-y+1/2,z+1/2
-x+1/4,y+3/4,z+3/4
x+3/4,-y+5/4,z+3/4
x+1/2,y,z+1/2
-x+1/2,-y,z+1/2
-x+3/4,y+1/4,z+3/4
x+5/4,-y+3/4,z+3/4
x+1/2,y+1/2,z
-x+1/2,-y+1/2,z
-x+3/4,y+3/4,z+1/4
x+5/4,-y+5/4,z+1/4

loop_
_atom_site_label
_atom_site_type_symbol
_atom_site_fract_x
_atom_site_fract_y
_atom_site_fract_z
_atom_site_occupancy
_atom_site_U_iso_or_equiv
N2 N+5 0.1027 0.5565 0.874 1 0.0
O1 O-2 0.0294 0.4428 0.4736 1 0.0
N1 N+5 0.0937 0.4423 0.3167 1 0.0
O7 O-2 -0.0451 0.3227 0.096 1 0.0
O6 O-2 0.1845 0.5683 0.952 1 0.0
N3 N+3 0.0004 0.3143 0.2 1 0.0
Be1 Be+2 0 0.5 0.6 1 0.0
O5 O-2 0.0247 0.5788 0.9257 1 0.0
O2 O-2 0.1266 0.4872 0.2454 1 0.0
O4 O-2 0.1015 0.5154 0.7332 1 0.0
O3 O-2 0.117 0.3968 0.2435 1 0.0
